data_4075228
loop_
_publ_author_name
'Gaderbauer, Walter'
'Zirngast, Michaela'
'Baumgartner, Judith'
'Marschner, Christoph'
'Tilley, T. Don'

_publ_section_title
;
 Synthesis of Polysilanylmagnesium Compounds
;
_journal_issue 10
_journal_name_full Organometallics
_journal_page_first 2599
_journal_page_last 2606
_journal_paper_doi 10.1021/om060147k
_journal_volume 25
_journal_year 2006
_chemical_formula_sum 'C23 H48 Mg O2 Si4'
_chemical_formula_weight 493.28
_chemical_name_systematic ?
_space_group_IT_number 14
_symmetry_cell_setting monoclinic
_symmetry_space_group_name_Hall '-P 2ybc'
_symmetry_space_group_name_H-M 'P 1 21/c 1'
_atom_sites_solution_hydrogens geom
_atom_sites_solution_primary direct
_atom_sites_solution_secondary difmap
_audit_creation_method SHELXL-97
_cell_angle_alpha 90.00
_cell_angle_beta 95.8800(10)
_cell_angle_gamma 90.00
_cell_formula_units_Z 4
_cell_length_a 9.2398(2)
_cell_length_b 14.8204(4)
_cell_length_c 22.9976(7)
_cell_measurement_temperature 158(2)
_cell_volume 3132.67(14)
_computing_cell_refinement 'Bruker XSCANS'
_computing_data_collection 'Bruker XSCANS'
_computing_data_reduction 'Bruker SHELXTL'
_computing_molecular_graphics 'Bruker SHELXTL'
_computing_publication_material 'Bruker SHELXTL'
_computing_structure_refinement 'SHELXL-97 (Sheldrick, 1997)'
_computing_structure_solution 'SHELXS-97 (Sheldrick, 1990)'
_diffrn_ambient_temperature 158(2)
_diffrn_measured_fraction_theta_full 0.996
_diffrn_measured_fraction_theta_max 0.996
_diffrn_measurement_device_type 'Bruker P4'
_diffrn_measurement_method '\w scans'
_diffrn_radiation_monochromator graphite
_diffrn_radiation_source 'fine-focus sealed tube'
_diffrn_radiation_type MoK\a
_diffrn_radiation_wavelength 0.71073
_diffrn_reflns_av_R_equivalents 0.0645
_diffrn_reflns_av_sigmaI/netI 0.0963
_diffrn_reflns_limit_h_max 6
_diffrn_reflns_limit_h_min -10
_diffrn_reflns_limit_k_max 16
_diffrn_reflns_limit_k_min -16
_diffrn_reflns_limit_l_max 25
_diffrn_reflns_limit_l_min -22
_diffrn_reflns_number 12383
_diffrn_reflns_theta_full 23.26
_diffrn_reflns_theta_max 23.26
_diffrn_reflns_theta_min 1.64
_exptl_absorpt_coefficient_mu 0.225
_exptl_absorpt_correction_T_max 0.9888
_exptl_absorpt_correction_T_min 0.9542
_exptl_absorpt_correction_type SADABS
_exptl_absorpt_process_details XPREP
_exptl_crystal_colour colorless
_exptl_crystal_density_diffrn 1.046
_exptl_crystal_density_method 'not measured'
_exptl_crystal_description plates
_exptl_crystal_F_000 1080
_exptl_crystal_size_max 0.21
_exptl_crystal_size_mid 0.07
_exptl_crystal_size_min 0.05
_refine_diff_density_max 0.340
_refine_diff_density_min -0.254
_refine_diff_density_rms 0.055
_refine_ls_extinction_method none
_refine_ls_goodness_of_fit_ref 0.978
_refine_ls_hydrogen_treatment constr
_refine_ls_matrix_type full
_refine_ls_number_parameters 280
_refine_ls_number_reflns 4489
_refine_ls_number_restraints 0
_refine_ls_restrained_S_all 0.978
_refine_ls_R_factor_all 0.1135
_refine_ls_R_factor_gt 0.0571
_refine_ls_shift/su_max 0.002
_refine_ls_shift/su_mean 0.000
_refine_ls_structure_factor_coef Fsqd
_refine_ls_weighting_details 'calc w=1/[\s^2^(Fo^2^)+(0.0657P)^2^+0.0000P] where P=(Fo^2^+2Fc^2^)/3'
_refine_ls_weighting_scheme calc
_refine_ls_wR_factor_gt 0.1199
_refine_ls_wR_factor_ref 0.1351
_reflns_number_gt 2645
_reflns_number_total 4489
_reflns_threshold_expression >2sigma(I)
_cod_data_source_file om060147ksi20060307_052954.cif
_cod_data_source_block 4
_cod_depositor_comments
;
The following automatic conversions were performed:

'_refine_ls_hydrogen_treatment' value 'constrained' was replaced with
the value 'constr' as specified in the replacement file
'src/cod-tools/trunk/data/replacement-values/replacement_values.lst'.

Automatic conversion script
Id: cif_fix_values 5376 2017-05-30 11:51:03Z andrius 
;
_cod_original_sg_symbol_H-M P2(1)/c
_cod_database_code 4075228

loop_
_symmetry_equiv_pos_as_xyz
'x, y, z'
'-x, y+1/2, -z+1/2'
'-x, -y, -z'
'x, -y-1/2, z-1/2'

loop_
_atom_site_label
_atom_site_type_symbol
_atom_site_fract_x
_atom_site_fract_y
_atom_site_fract_z
_atom_site_U_iso_or_equiv
_atom_site_adp_type
_atom_site_occupancy
_atom_site_symmetry_multiplicity
_atom_site_calc_flag
_atom_site_refinement_flags
Si1 Si 0.16622(11) 0.25530(7) 0.40471(5) 0.0280(3) Uani 1 1 d .
Si2 Si -0.00612(13) 0.24882(9) 0.47193(5) 0.0435(4) Uani 1 1 d .
Si3 Si 0.35746(12) 0.16351(9) 0.44569(5) 0.0406(4) Uani 1 1 d .
Si4 Si 0.25308(13) 0.40326(8) 0.41278(5) 0.0410(4) Uani 1 1 d .
Mg1 Mg 0.03822(13) 0.21462(9) 0.29955(5) 0.0298(4) Uani 1 1 d .
O1 O 0.1964(3) 0.18238(19) 0.24615(11) 0.0394(8) Uani 1 1 d .
O2 O -0.0494(3) 0.08747(17) 0.29997(12) 0.0386(7) Uani 1 1 d .
C1 C -0.1326(4) 0.2866(3) 0.24862(16) 0.0314(10) Uani 1 1 d .
C2 C -0.1595(4) 0.2716(3) 0.18850(18) 0.0440(12) Uani 1 1 d .
H2 H -0.0970 0.2312 0.1709 0.053 Uiso 1 1 calc R
C3 C -0.2715(5) 0.3118(3) 0.15271(19) 0.0521(13) Uani 1 1 d .
H3 H -0.2833 0.2992 0.1120 0.063 Uiso 1 1 calc R
C4 C -0.3650(4) 0.3697(3) 0.1765(2) 0.0473(12) Uani 1 1 d .
H4 H -0.4422 0.3974 0.1525 0.057 Uiso 1 1 calc R
C5 C -0.3458(4) 0.3871(3) 0.2351(2) 0.0448(12) Uani 1 1 d .
H5 H -0.4101 0.4270 0.2521 0.054 Uiso 1 1 calc R
C6 C -0.2326(4) 0.3466(3) 0.26987(18) 0.0399(11) Uani 1 1 d .
H6 H -0.2221 0.3601 0.3105 0.048 Uiso 1 1 calc R
C7 C 0.0705(7) 0.2618(5) 0.5503(2) 0.122(3) Uani 1 1 d .
H7A H 0.1080 0.3233 0.5567 0.184 Uiso 1 1 calc R
H7B H 0.1497 0.2184 0.5592 0.184 Uiso 1 1 calc R
H7C H -0.0062 0.2506 0.5758 0.184 Uiso 1 1 calc R
C8 C -0.1475(6) 0.3365(4) 0.4582(3) 0.113(3) Uani 1 1 d .
H8A H -0.2167 0.3319 0.4877 0.169 Uiso 1 1 calc R
H8B H -0.1990 0.3279 0.4192 0.169 Uiso 1 1 calc R
H8C H -0.1018 0.3962 0.4605 0.169 Uiso 1 1 calc R
C9 C -0.1020(5) 0.1381(3) 0.4685(2) 0.0761(17) Uani 1 1 d .
H9A H -0.1721 0.1368 0.4978 0.114 Uiso 1 1 calc R
H9B H -0.0310 0.0894 0.4765 0.114 Uiso 1 1 calc R
H9C H -0.1536 0.1298 0.4295 0.114 Uiso 1 1 calc R
C10 C 0.4729(5) 0.2139(4) 0.5085(2) 0.0762(17) Uani 1 1 d .
H10A H 0.5548 0.1736 0.5202 0.114 Uiso 1 1 calc R
H10B H 0.4147 0.2221 0.5414 0.114 Uiso 1 1 calc R
H10C H 0.5098 0.2725 0.4969 0.114 Uiso 1 1 calc R
C11 C 0.4855(5) 0.1323(4) 0.3904(2) 0.0686(16) Uani 1 1 d .
H11A H 0.5315 0.1870 0.3770 0.103 Uiso 1 1 calc R
H11B H 0.4312 0.1022 0.3571 0.103 Uiso 1 1 calc R
H11C H 0.5606 0.0914 0.4084 0.103 Uiso 1 1 calc R
C12 C 0.2915(5) 0.0526(3) 0.4715(3) 0.0858(19) Uani 1 1 d .
H12A H 0.3750 0.0154 0.4862 0.129 Uiso 1 1 calc R
H12B H 0.2359 0.0215 0.4389 0.129 Uiso 1 1 calc R
H12C H 0.2291 0.0628 0.5028 0.129 Uiso 1 1 calc R
C13 C 0.3020(5) 0.4443(3) 0.4892(2) 0.0713(16) Uani 1 1 d .
H13A H 0.3394 0.5061 0.4881 0.107 Uiso 1 1 calc R
H13B H 0.3769 0.4050 0.5089 0.107 Uiso 1 1 calc R
H13C H 0.2154 0.4434 0.5104 0.107 Uiso 1 1 calc R
C14 C 0.4207(5) 0.4181(3) 0.3737(2) 0.0750(17) Uani 1 1 d .
H14A H 0.4004 0.3982 0.3331 0.113 Uiso 1 1 calc R
H14B H 0.5003 0.3821 0.3932 0.113 Uiso 1 1 calc R
H14C H 0.4487 0.4819 0.3745 0.113 Uiso 1 1 calc R
C15 C 0.1117(5) 0.4834(3) 0.3783(2) 0.0745(16) Uani 1 1 d .
H15A H 0.0287 0.4849 0.4016 0.112 Uiso 1 1 calc R
H15B H 0.0790 0.4630 0.3386 0.112 Uiso 1 1 calc R
H15C H 0.1537 0.5439 0.3768 0.112 Uiso 1 1 calc R
C16 C 0.3372(5) 0.2254(3) 0.2471(2) 0.0527(13) Uani 1 1 d .
H16A H 0.3778 0.2390 0.2876 0.063 Uiso 1 1 calc R
H16B H 0.3302 0.2822 0.2243 0.063 Uiso 1 1 calc R
C17 C 0.4302(5) 0.1568(3) 0.2193(2) 0.0634(15) Uani 1 1 d .
H17A H 0.5127 0.1861 0.2024 0.076 Uiso 1 1 calc R
H17B H 0.4682 0.1104 0.2479 0.076 Uiso 1 1 calc R
C18 C 0.3243(5) 0.1171(4) 0.1726(2) 0.0655(16) Uani 1 1 d .
H18A H 0.3543 0.0556 0.1620 0.079 Uiso 1 1 calc R
H18B H 0.3151 0.1554 0.1372 0.079 Uiso 1 1 calc R
C19 C 0.1838(5) 0.1147(3) 0.2005(2) 0.0601(14) Uani 1 1 d .
H19A H 0.1006 0.1285 0.1713 0.072 Uiso 1 1 calc R
H19B H 0.1687 0.0543 0.2172 0.072 Uiso 1 1 calc R
C20 C 0.0144(5) 0.0075(3) 0.3293(2) 0.0619(15) Uani 1 1 d .
H20A H 0.0695 0.0239 0.3671 0.074 Uiso 1 1 calc R
H20B H 0.0810 -0.0232 0.3046 0.074 Uiso 1 1 calc R
C21 C -0.1100(7) -0.0509(4) 0.3388(3) 0.106(2) Uani 1 1 d .
H21A H -0.0857 -0.1148 0.3317 0.127 Uiso 1 1 calc R
H21B H -0.1343 -0.0451 0.3796 0.127 Uiso 1 1 calc R
C22 C -0.2273(7) -0.0240(4) 0.3001(3) 0.117(3) Uani 1 1 d .
H22A H -0.3188 -0.0292 0.3188 0.140 Uiso 1 1 calc R
H22B H -0.2351 -0.0629 0.2649 0.140 Uiso 1 1 calc R
C23 C -0.2035(5) 0.0708(3) 0.2835(2) 0.0590(14) Uani 1 1 d .
H23A H -0.2281 0.0795 0.2410 0.071 Uiso 1 1 calc R
H23B H -0.2640 0.1120 0.3048 0.071 Uiso 1 1 calc R

loop_
_atom_site_aniso_label
_atom_site_aniso_U_11
_atom_site_aniso_U_22
_atom_site_aniso_U_33
_atom_site_aniso_U_23
_atom_site_aniso_U_13
_atom_site_aniso_U_12
Si1 0.0239(6) 0.0357(7) 0.0241(6) 0.0012(5) 0.0010(5) -0.0024(5)
Si2 0.0418(8) 0.0571(9) 0.0336(7) -0.0042(7) 0.0139(6) -0.0127(7)
Si3 0.0309(7) 0.0511(8) 0.0376(8) 0.0079(6) -0.0072(6) 0.0015(6)
Si4 0.0405(8) 0.0384(8) 0.0444(8) -0.0022(6) 0.0066(6) -0.0076(6)
Mg1 0.0262(8) 0.0367(8) 0.0258(8) -0.0012(6) 0.0001(6) 0.0021(6)
O1 0.0281(17) 0.054(2) 0.0365(17) -0.0148(15) 0.0053(13) 0.0001(14)
O2 0.0278(17) 0.0361(18) 0.0503(19) -0.0003(14) -0.0033(14) -0.0029(13)
C1 0.031(2) 0.038(2) 0.024(2) 0.001(2) 0.0011(19) -0.002(2)
C2 0.036(3) 0.063(3) 0.033(3) -0.001(2) 0.003(2) 0.011(2)
C3 0.049(3) 0.075(4) 0.030(3) 0.005(3) -0.008(2) 0.010(3)
C4 0.027(3) 0.059(3) 0.054(3) 0.018(3) -0.005(2) 0.007(2)
C5 0.030(3) 0.044(3) 0.060(4) 0.002(3) 0.006(2) 0.009(2)
C6 0.041(3) 0.046(3) 0.033(3) -0.002(2) 0.003(2) 0.001(2)
C7 0.106(5) 0.230(9) 0.036(3) -0.032(4) 0.029(3) -0.083(5)
C8 0.090(5) 0.099(5) 0.165(7) 0.030(5) 0.095(5) 0.035(4)
C9 0.057(3) 0.070(4) 0.109(5) 0.002(3) 0.043(3) -0.015(3)
C10 0.062(4) 0.102(5) 0.058(4) -0.007(3) -0.025(3) 0.017(3)
C11 0.053(3) 0.088(4) 0.063(4) 0.008(3) -0.001(3) 0.024(3)
C12 0.057(4) 0.070(4) 0.126(5) 0.049(4) -0.014(3) 0.005(3)
C13 0.088(4) 0.060(3) 0.064(4) -0.027(3) 0.001(3) -0.027(3)
C14 0.071(4) 0.065(4) 0.096(4) -0.005(3) 0.041(3) -0.030(3)
C15 0.078(4) 0.042(3) 0.102(5) 0.012(3) 0.003(3) -0.005(3)
C16 0.039(3) 0.046(3) 0.075(4) -0.002(3) 0.017(3) -0.009(2)
C17 0.039(3) 0.069(4) 0.086(4) -0.004(3) 0.024(3) 0.000(3)
C18 0.056(3) 0.097(4) 0.046(3) -0.009(3) 0.017(3) 0.032(3)
C19 0.050(3) 0.077(4) 0.053(3) -0.028(3) 0.005(3) 0.010(3)
C20 0.054(3) 0.044(3) 0.086(4) 0.008(3) -0.004(3) 0.007(3)
C21 0.097(5) 0.061(4) 0.164(7) 0.039(4) 0.033(5) -0.010(4)
C22 0.086(5) 0.075(5) 0.179(7) 0.041(5) -0.032(5) -0.041(4)
C23 0.036(3) 0.058(3) 0.079(4) -0.001(3) -0.012(3) -0.017(2)

loop_
_atom_type_symbol
_atom_type_description
_atom_type_scat_dispersion_real
_atom_type_scat_dispersion_imag
_atom_type_scat_source
C C 0.0033 0.0016 'International Tables Vol C Tables 4.2.6.8 and 6.1.1.4'
H H 0.0000 0.0000 'International Tables Vol C Tables 4.2.6.8 and 6.1.1.4'
O O 0.0106 0.0060 'International Tables Vol C Tables 4.2.6.8 and 6.1.1.4'
Mg Mg 0.0486 0.0363 'International Tables Vol C Tables 4.2.6.8 and 6.1.1.4'
Si Si 0.0817 0.0704 'International Tables Vol C Tables 4.2.6.8 and 6.1.1.4'

loop_
_geom_angle_atom_site_label_1
_geom_angle_atom_site_label_2
_geom_angle_atom_site_label_3
_geom_angle
Si2 Si1 Si4 103.79(6)
Si2 Si1 Si3 104.28(6)
Si4 Si1 Si3 105.87(6)
Si2 Si1 Mg1 108.92(6)
Si4 Si1 Mg1 113.81(6)
Si3 Si1 Mg1 118.77(6)
C8 Si2 C9 106.7(3)
C8 Si2 C7 106.4(3)
C9 Si2 C7 105.2(3)
C8 Si2 Si1 112.14(18)
C9 Si2 Si1 111.26(16)
C7 Si2 Si1 114.59(18)
C10 Si3 C12 106.6(3)
C10 Si3 C11 105.8(2)
C12 Si3 C11 104.2(3)
C10 Si3 Si1 115.24(17)
C12 Si3 Si1 112.33(15)
C11 Si3 Si1 111.75(15)
C13 Si4 C15 106.3(2)
C13 Si4 C14 106.2(2)
C15 Si4 C14 107.2(2)
C13 Si4 Si1 115.35(16)
C15 Si4 Si1 109.96(16)
C14 Si4 Si1 111.42(16)
O2 Mg1 O1 95.41(12)
O2 Mg1 C1 100.98(13)
O1 Mg1 C1 108.45(14)
O2 Mg1 Si1 110.13(9)
O1 Mg1 Si1 108.62(9)
C1 Mg1 Si1 128.18(12)
C16 O1 C19 108.7(3)
C16 O1 Mg1 125.5(2)
C19 O1 Mg1 125.7(2)
C23 O2 C20 108.7(3)
C23 O2 Mg1 122.1(2)
C20 O2 Mg1 127.4(2)
C2 C1 C6 112.8(4)
C2 C1 Mg1 120.4(3)
C6 C1 Mg1 126.6(3)
C3 C2 C1 124.4(4)
C4 C3 C2 119.6(4)
C5 C4 C3 119.2(4)
C4 C5 C6 120.1(4)
C5 C6 C1 123.9(4)
O1 C16 C17 104.3(3)
C18 C17 C16 102.1(4)
C17 C18 C19 103.4(4)
O1 C19 C18 106.5(4)
O2 C20 C21 105.1(4)
C22 C21 C20 107.8(5)
C21 C22 C23 108.1(5)
O2 C23 C22 105.2(4)

loop_
_geom_bond_atom_site_label_1
_geom_bond_atom_site_label_2
_geom_bond_distance
Si1 Si2 2.3323(16)
Si1 Si4 2.3359(16)
Si1 Si3 2.3495(15)
Si1 Mg1 2.6504(16)
Si2 C8 1.846(5)
Si2 C9 1.863(5)
Si2 C7 1.877(5)
Si3 C10 1.861(5)
Si3 C12 1.871(5)
Si3 C11 1.881(5)
Si4 C13 1.870(4)
Si4 C15 1.879(5)
Si4 C14 1.881(4)
Mg1 O2 2.051(3)
Mg1 O1 2.059(3)
Mg1 C1 2.150(4)
O1 C16 1.447(5)
O1 C19 1.447(5)
O2 C23 1.456(4)
O2 C20 1.458(5)
C1 C2 1.397(5)
C1 C6 1.405(5)
C2 C3 1.389(5)
C3 C4 1.370(6)
C4 C5 1.367(6)
C5 C6 1.386(5)
C16 C17 1.514(6)
C17 C18 1.498(6)
C18 C19 1.506(6)
C20 C21 1.474(6)
C21 C22 1.389(7)
C22 C23 1.477(7)

loop_
_geom_torsion_atom_site_label_1
_geom_torsion_atom_site_label_2
_geom_torsion_atom_site_label_3
_geom_torsion_atom_site_label_4
_geom_torsion
Si4 Si1 Si2 C8 55.8(3)
Si3 Si1 Si2 C8 166.5(2)
Mg1 Si1 Si2 C8 -65.8(3)
Si4 Si1 Si2 C9 175.24(19)
Si3 Si1 Si2 C9 -74.1(2)
Mg1 Si1 Si2 C9 53.7(2)
Si4 Si1 Si2 C7 -65.6(3)
Si3 Si1 Si2 C7 45.1(3)
Mg1 Si1 Si2 C7 172.8(3)
Si2 Si1 Si3 C10 -75.0(2)
Si4 Si1 Si3 C10 34.2(2)
Mg1 Si1 Si3 C10 163.6(2)
Si2 Si1 Si3 C12 47.4(2)
Si4 Si1 Si3 C12 156.6(2)
Mg1 Si1 Si3 C12 -74.0(2)
Si2 Si1 Si3 C11 164.16(19)
Si4 Si1 Si3 C11 -86.69(19)
Mg1 Si1 Si3 C11 42.72(19)
Si2 Si1 Si4 C13 47.3(2)
Si3 Si1 Si4 C13 -62.2(2)
Mg1 Si1 Si4 C13 165.53(19)
Si2 Si1 Si4 C15 -72.92(19)
Si3 Si1 Si4 C15 177.57(19)
Mg1 Si1 Si4 C15 45.3(2)
Si2 Si1 Si4 C14 168.40(19)
Si3 Si1 Si4 C14 58.89(19)
Mg1 Si1 Si4 C14 -73.35(19)
Si2 Si1 Mg1 O2 -59.62(11)
Si4 Si1 Mg1 O2 -174.88(9)
Si3 Si1 Mg1 O2 59.44(11)
Si2 Si1 Mg1 O1 -162.88(10)
Si4 Si1 Mg1 O1 81.86(11)
Si3 Si1 Mg1 O1 -43.82(12)
Si2 Si1 Mg1 C1 63.50(16)
Si4 Si1 Mg1 C1 -51.76(16)
Si3 Si1 Mg1 C1 -177.44(14)
O2 Mg1 O1 C16 -150.4(3)
C1 Mg1 O1 C16 106.1(3)
Si1 Mg1 O1 C16 -37.1(3)
O2 Mg1 O1 C19 31.3(3)
C1 Mg1 O1 C19 -72.2(4)
Si1 Mg1 O1 C19 144.7(3)
O1 Mg1 O2 C23 -125.6(3)
C1 Mg1 O2 C23 -15.5(3)
Si1 Mg1 O2 C23 122.3(3)
O1 Mg1 O2 C20 71.8(3)
C1 Mg1 O2 C20 -178.2(3)
Si1 Mg1 O2 C20 -40.4(4)
O2 Mg1 C1 C2 -71.5(3)
O1 Mg1 C1 C2 28.1(4)
Si1 Mg1 C1 C2 161.7(3)
O2 Mg1 C1 C6 104.1(4)
O1 Mg1 C1 C6 -156.4(3)
Si1 Mg1 C1 C6 -22.7(4)
C6 C1 C2 C3 0.7(6)
Mg1 C1 C2 C3 176.9(3)
C1 C2 C3 C4 -0.7(7)
C2 C3 C4 C5 0.2(7)
C3 C4 C5 C6 0.2(7)
C4 C5 C6 C1 -0.1(7)
C2 C1 C6 C5 -0.3(6)
Mg1 C1 C6 C5 -176.1(3)
C19 O1 C16 C17 -23.3(5)
Mg1 O1 C16 C17 158.2(3)
O1 C16 C17 C18 37.1(5)
C16 C17 C18 C19 -36.6(5)
C16 O1 C19 C18 0.1(5)
Mg1 O1 C19 C18 178.6(3)
C17 C18 C19 O1 23.3(5)
C23 O2 C20 C21 -9.3(6)
Mg1 O2 C20 C21 155.3(4)
O2 C20 C21 C22 20.2(7)
C20 C21 C22 C23 -23.3(8)
C20 O2 C23 C22 -4.1(6)
Mg1 O2 C23 C22 -169.6(4)
C21 C22 C23 O2 17.0(8)
